data_1536390
loop_
_publ_author_name
'Kal'ichak, Ya.M.'
'Zaremba, V.I.'
'Galadzhun, Ya.V.'
'Miliyanchuk, Kh.Yu.'
'Hoffmann, R.D.'
'Poettgen, R.'

_publ_section_title
;
 New [Ni7] Cluster in LaNi7In6 and Distorted bcc Indium Cubes in LaNiIn4
;
_journal_name_full 'Chemistry - A European Journal'
_journal_page_first 5343
_journal_page_last 5349
_journal_volume 7
_journal_year 2001
_chemical_formula_sum 'In5.64 La Ni7.36'
_chemical_name_systematic 'La Ni7.36 In5.64'
_space_group_IT_number 72
_symmetry_space_group_name_Hall '-I 2 2c'
_symmetry_space_group_name_H-M 'I b a m'
_cell_angle_alpha 90
_cell_angle_beta 90
_cell_angle_gamma 90
_cell_formula_units_Z 4
_cell_length_a 8.066
_cell_length_b 9.248
_cell_length_c 12.465
_cell_volume 929.819
_citation_journal_id_ASTM CEUJED
_cod_data_source_file Kalichak_CEUJED_2001_133.cif
_cod_data_source_block In5.64La1Ni7.36
_cod_original_cell_volume 929.8188
_cod_original_formula_sum 'In5.64 La1 Ni7.36'
_cod_database_code 1536390

loop_
_symmetry_equiv_pos_as_xyz
x,y,z
-x,-y,z
x,-y,-z+1/2
-x,y,-z+1/2
-x,-y,-z
x,y,-z
-x,y,z-1/2
x,-y,z-1/2
x+1/2,y+1/2,z+1/2
-x+1/2,-y+1/2,z+1/2
x+1/2,-y+1/2,-z+1
-x+1/2,y+1/2,-z+1
-x+1/2,-y+1/2,-z+1/2
x+1/2,y+1/2,-z+1/2
-x+1/2,y+1/2,z
x+1/2,-y+1/2,z

loop_
_atom_site_label
_atom_site_type_symbol
_atom_site_fract_x
_atom_site_fract_y
_atom_site_fract_z
_atom_site_occupancy
_atom_site_U_iso_or_equiv
Ni2 Ni 0.07578 0.23879 0 1 0.0
La1 La 0 0 0.25 1 0.0
Ni3 Ni 0.62449 0.08896 0.1714 1 0.0
In1 In 0.17351 0.69254 0.13737 1 0.0
In2 In 0.17391 0.95635 0 0.82 0.0
Ni1 Ni 0 0.5 0 1 0.0
Ni4 Ni 0.17391 0.95635 0 0.18 0.0
